data_4034349
loop_
_publ_author_name
'Devaraj, Karthik'
'Ingner, Fredric J. L.'
'Sollert, Carina'
'Gates, Paul J.'
'Orthaber, Andreas'
'Pilarski, Lukasz T.'

_publ_section_title
;
 Arynes and Their Precursors from Arylboronic Acids via Catalytic C-H
 Silylation.
;
_journal_issue 9
_journal_name_full 'The Journal of organic chemistry'
_journal_page_first 5863
_journal_page_last 5871
_journal_paper_doi 10.1021/acs.joc.9b00221
_journal_volume 84
_journal_year 2019
_chemical_formula_moiety 'C15 H12 I2'
_chemical_formula_sum 'C15 H12 I2'
_chemical_formula_weight 446.05
_space_group_crystal_system orthorhombic
_space_group_IT_number 61
_space_group_name_Hall '-P 2ac 2ab'
_space_group_name_H-M_alt 'P b c a'
_atom_sites_solution_hydrogens geom
_atom_sites_solution_primary dual
_audit_creation_date 2018-12-03
_audit_creation_method
;
Olex2 1.2
(compiled 2018.05.29 svn.r3508 for OlexSys, GUI svn.r5506)
;
_cell_angle_alpha 90
_cell_angle_beta 90
_cell_angle_gamma 90
_cell_formula_units_Z 8
_cell_length_a 16.7664(5)
_cell_length_b 7.0835(2)
_cell_length_c 23.4964(8)
_cell_measurement_reflns_used 3506
_cell_measurement_temperature 150(2)
_cell_measurement_theta_max 25.8
_cell_measurement_theta_min 2.1
_cell_volume 2790.55(15)
_computing_molecular_graphics 'Olex2 (Dolomanov et al., 2009)'
_computing_publication_material 'Olex2 (Dolomanov et al., 2009)'
_computing_structure_refinement 'XL (Sheldrick, 2008)'
_computing_structure_solution 'ShelXT (Sheldrick, 2015)'
_diffrn_ambient_temperature 150.0
_diffrn_measured_fraction_theta_full 0.999
_diffrn_measured_fraction_theta_max 0.995
_diffrn_measurement_device_type 'Bruker Apex-II CCD'
_diffrn_radiation_type MoK\a
_diffrn_radiation_wavelength 0.71073
_diffrn_reflns_av_R_equivalents 0.0390
_diffrn_reflns_av_unetI/netI 0.0302
_diffrn_reflns_Laue_measured_fraction_full 0.999
_diffrn_reflns_Laue_measured_fraction_max 0.995
_diffrn_reflns_limit_h_max 22
_diffrn_reflns_limit_h_min -20
_diffrn_reflns_limit_k_max 9
_diffrn_reflns_limit_k_min -9
_diffrn_reflns_limit_l_max 24
_diffrn_reflns_limit_l_min -31
_diffrn_reflns_number 20255
_diffrn_reflns_point_group_measured_fraction_full 0.999
_diffrn_reflns_point_group_measured_fraction_max 0.995
_diffrn_reflns_theta_full 25.242
_diffrn_reflns_theta_max 28.439
_diffrn_reflns_theta_min 2.117
_exptl_absorpt_coefficient_mu 4.484
_exptl_absorpt_correction_T_max 0.7457
_exptl_absorpt_correction_T_min 0.4764
_exptl_absorpt_correction_type multi-scan
_exptl_absorpt_process_details 'SADABS-2014/5 (Bruker,2014/5) was used for absorption correction.'
_exptl_crystal_colour 'dull whiteish'
_exptl_crystal_colour_lustre dull
_exptl_crystal_colour_modifier whiteish
_exptl_crystal_density_diffrn 2.123
_exptl_crystal_description block
_exptl_crystal_F_000 1664
_exptl_crystal_size_max 0.19
_exptl_crystal_size_mid 0.12
_exptl_crystal_size_min 0.12
_refine_diff_density_max 1.327
_refine_diff_density_min -1.326
_refine_diff_density_rms 0.123
_refine_ls_extinction_method none
_refine_ls_goodness_of_fit_ref 1.025
_refine_ls_hydrogen_treatment constr
_refine_ls_matrix_type full
_refine_ls_number_parameters 156
_refine_ls_number_reflns 3506
_refine_ls_number_restraints 0
_refine_ls_restrained_S_all 1.025
_refine_ls_R_factor_all 0.0385
_refine_ls_R_factor_gt 0.0295
_refine_ls_shift/su_max 0.002
_refine_ls_shift/su_mean 0.000
_refine_ls_structure_factor_coef Fsqd
_refine_ls_weighting_details 'w=1/[\s^2^(Fo^2^)+(0.0236P)^2^+4.7606P] where P=(Fo^2^+2Fc^2^)/3'
_refine_ls_weighting_scheme calc
_refine_ls_wR_factor_gt 0.0587
_refine_ls_wR_factor_ref 0.0619
_reflns_Friedel_coverage 0.000
_reflns_number_gt 2960
_reflns_number_total 3506
_reflns_threshold_expression 'I > 2\s(I)'
_cod_data_source_file jo9b00221_si_003.cif
_cod_data_source_block 1_a
_cod_database_code 4034349
_shelx_shelxl_version_number 2014/7
_shelx_space_group_comment
;
The symmetry employed for this shelxl refinement is uniquely defined
by the following loop, which should always be used as a source of
symmetry information in preference to the above space-group names.
They are only intended as comments.
;
_shelx_estimated_absorpt_t_max 0.615
_shelx_estimated_absorpt_t_min 0.483
_olex2_refinement_description
;
1. Fixed Uiso
 At 1.2 times of:
  All C(H) groups
 At 1.5 times of:
  All C(H,H,H) groups
2.a Aromatic/amide H refined with riding coordinates:
 C2(H2), C5(H5), C8(H8), C10(H10), C11(H11), C9(H9)
2.b Idealised Me refined as rotating group:
 C15(H15A,H15B,H15C), C14(H14A,H14B,H14C)
;
_olex2_submission_special_instructions 'No special instructions were received'

loop_
_space_group_symop_operation_xyz
'x, y, z'
'-x+1/2, -y, z+1/2'
'-x, y+1/2, -z+1/2'
'x+1/2, -y+1/2, -z'
'-x, -y, -z'
'x-1/2, y, -z-1/2'
'x, -y-1/2, z-1/2'
'-x-1/2, y-1/2, z'

loop_
_atom_site_label
_atom_site_type_symbol
_atom_site_fract_x
_atom_site_fract_y
_atom_site_fract_z
_atom_site_U_iso_or_equiv
_atom_site_adp_type
_atom_site_occupancy
_atom_site_site_symmetry_order
_atom_site_calc_flag
_atom_site_refinement_flags_posn
I3 I 0.38855(2) 0.73593(3) 0.48359(2) 0.02603(7) Uani 1 1 d .
I4 I 0.32049(2) 0.32264(4) 0.56147(2) 0.03164(8) Uani 1 1 d .
C3 C 0.4456(2) 0.6391(5) 0.55764(14) 0.0185(7) Uani 1 1 d .
C4 C 0.41881(19) 0.4832(5) 0.58812(15) 0.0196(7) Uani 1 1 d .
C2 C 0.5124(2) 0.7404(5) 0.57555(15) 0.0198(7) Uani 1 1 d .
H2 H 0.5309 0.8460 0.5544 0.024 Uiso 1 1 calc R
C15 C 0.6981(2) 0.7555(5) 0.61249(15) 0.0213(7) Uani 1 1 d .
H15A H 0.7045 0.6243 0.6001 0.032 Uiso 1 1 calc GR
H15B H 0.7459 0.7959 0.6331 0.032 Uiso 1 1 calc GR
H15C H 0.6903 0.8366 0.5792 0.032 Uiso 1 1 calc GR
C5 C 0.45784(19) 0.4272(5) 0.63751(14) 0.0191(7) Uani 1 1 d .
H5 H 0.4394 0.3214 0.6586 0.023 Uiso 1 1 calc R
C1 C 0.55118(19) 0.6845(4) 0.62438(14) 0.0173(7) Uani 1 1 d .
C6 C 0.52402(19) 0.5282(4) 0.65544(13) 0.0169(7) Uani 1 1 d .
C14 C 0.6111(2) 0.9784(4) 0.66856(15) 0.0227(7) Uani 1 1 d .
H14A H 0.6014 1.0537 0.6343 0.034 Uiso 1 1 calc GR
H14B H 0.6582 1.0270 0.6884 0.034 Uiso 1 1 calc GR
H14C H 0.5646 0.9865 0.6938 0.034 Uiso 1 1 calc GR
C12 C 0.63384(19) 0.6464(4) 0.70422(14) 0.0177(7) Uani 1 1 d .
C7 C 0.57532(19) 0.5053(4) 0.70536(14) 0.0168(7) Uani 1 1 d .
C8 C 0.5715(2) 0.3792(5) 0.75086(15) 0.0205(7) Uani 1 1 d .
H8 H 0.5322 0.2829 0.7517 0.025 Uiso 1 1 calc R
C13 C 0.6252(2) 0.7707(4) 0.65170(14) 0.0188(7) Uani 1 1 d .
C10 C 0.6842(2) 0.5366(5) 0.79353(15) 0.0253(8) Uani 1 1 d .
H10 H 0.7214 0.5465 0.8239 0.030 Uiso 1 1 calc R
C11 C 0.6886(2) 0.6618(5) 0.74832(15) 0.0224(7) Uani 1 1 d .
H11 H 0.7286 0.7568 0.7475 0.027 Uiso 1 1 calc R
C9 C 0.6261(2) 0.3966(5) 0.79495(15) 0.0244(8) Uani 1 1 d .
H9 H 0.6238 0.3122 0.8263 0.029 Uiso 1 1 calc R

loop_
_atom_site_aniso_label
_atom_site_aniso_U_11
_atom_site_aniso_U_22
_atom_site_aniso_U_33
_atom_site_aniso_U_23
_atom_site_aniso_U_13
_atom_site_aniso_U_12
I3 0.02550(13) 0.02946(13) 0.02315(13) 0.00077(10) -0.00451(9) 0.00356(10)
I4 0.02797(14) 0.04124(16) 0.02572(14) -0.00411(11) -0.00126(10) -0.01725(11)
C3 0.0190(16) 0.0197(16) 0.0169(16) -0.0011(13) -0.0021(13) 0.0039(13)
C4 0.0153(16) 0.0218(17) 0.0218(18) -0.0055(14) 0.0027(13) -0.0045(13)
C2 0.0233(17) 0.0140(15) 0.0222(17) 0.0016(13) 0.0036(14) -0.0018(14)
C15 0.0177(17) 0.0230(17) 0.0233(18) -0.0006(15) 0.0021(13) -0.0004(14)
C5 0.0211(17) 0.0159(16) 0.0204(17) -0.0009(13) 0.0005(13) -0.0060(14)
C1 0.0162(16) 0.0146(15) 0.0210(17) -0.0027(13) 0.0007(13) -0.0014(13)
C6 0.0178(16) 0.0146(15) 0.0184(17) -0.0022(13) 0.0036(13) -0.0005(13)
C14 0.0250(18) 0.0153(16) 0.028(2) -0.0021(14) 0.0012(15) -0.0037(14)
C12 0.0173(16) 0.0161(16) 0.0197(17) -0.0040(13) 0.0021(13) 0.0012(13)
C7 0.0170(16) 0.0163(15) 0.0171(17) -0.0021(13) 0.0025(13) 0.0028(13)
C8 0.0226(18) 0.0165(16) 0.0225(17) -0.0022(14) 0.0066(13) 0.0013(14)
C13 0.0189(17) 0.0161(16) 0.0213(17) -0.0022(13) -0.0014(13) -0.0015(13)
C10 0.0262(19) 0.0288(19) 0.0208(18) -0.0034(15) -0.0017(15) 0.0090(16)
C11 0.0216(18) 0.0216(17) 0.0240(18) -0.0061(15) -0.0006(14) -0.0013(14)
C9 0.0277(19) 0.0241(18) 0.0215(18) 0.0035(15) 0.0040(15) 0.0045(15)

loop_
_atom_type_symbol
_atom_type_description
_atom_type_scat_dispersion_real
_atom_type_scat_dispersion_imag
_atom_type_scat_source
C C 0.0033 0.0016 'International Tables Vol C Tables 4.2.6.8 and 6.1.1.4'
H H 0.0000 0.0000 'International Tables Vol C Tables 4.2.6.8 and 6.1.1.4'
I I -0.4742 1.8119 'International Tables Vol C Tables 4.2.6.8 and 6.1.1.4'

loop_
_geom_angle_atom_site_label_1
_geom_angle_atom_site_label_2
_geom_angle_atom_site_label_3
_geom_angle
C4 C3 I3 122.6(2)
C4 C3 C2 120.8(3)
C2 C3 I3 116.6(2)
C3 C4 I4 122.0(3)
C5 C4 I4 117.7(2)
C5 C4 C3 120.3(3)
C3 C2 H2 120.6
C1 C2 C3 118.9(3)
C1 C2 H2 120.6
H15A C15 H15B 109.5
H15A C15 H15C 109.5
H15B C15 H15C 109.5
C13 C15 H15A 109.5
C13 C15 H15B 109.5
C13 C15 H15C 109.5
C4 C5 H5 120.5
C6 C5 C4 118.9(3)
C6 C5 H5 120.5
C2 C1 C6 120.5(3)
C2 C1 C13 128.3(3)
C6 C1 C13 111.2(3)
C5 C6 C1 120.6(3)
C5 C6 C7 131.1(3)
C1 C6 C7 108.3(3)
H14A C14 H14B 109.5
H14A C14 H14C 109.5
H14B C14 H14C 109.5
C13 C14 H14A 109.5
C13 C14 H14B 109.5
C13 C14 H14C 109.5
C7 C12 C13 111.2(3)
C11 C12 C7 120.3(3)
C11 C12 C13 128.5(3)
C12 C7 C6 108.5(3)
C8 C7 C6 131.2(3)
C8 C7 C12 120.2(3)
C7 C8 H8 120.5
C9 C8 C7 119.1(3)
C9 C8 H8 120.5
C15 C13 C14 110.1(3)
C1 C13 C15 111.5(3)
C1 C13 C14 111.4(3)
C12 C13 C15 111.8(3)
C12 C13 C1 100.8(3)
C12 C13 C14 111.0(3)
C11 C10 H10 119.6
C11 C10 C9 120.8(3)
C9 C10 H10 119.6
C12 C11 H11 120.4
C10 C11 C12 119.1(3)
C10 C11 H11 120.4
C8 C9 C10 120.5(3)
C8 C9 H9 119.8
C10 C9 H9 119.8

loop_
_geom_bond_atom_site_label_1
_geom_bond_atom_site_label_2
_geom_bond_distance
I3 C3 2.101(3)
I4 C4 2.098(3)
C3 C4 1.391(5)
C3 C2 1.395(5)
C4 C5 1.390(5)
C2 H2 0.9500
C2 C1 1.377(5)
C15 H15A 0.9800
C15 H15B 0.9800
C15 H15C 0.9800
C15 C13 1.533(5)
C5 H5 0.9500
C5 C6 1.386(4)
C1 C6 1.402(4)
C1 C13 1.525(4)
C6 C7 1.463(4)
C14 H14A 0.9800
C14 H14B 0.9800
C14 H14C 0.9800
C14 C13 1.542(4)
C12 C7 1.401(5)
C12 C13 1.523(5)
C12 C11 1.389(5)
C7 C8 1.394(5)
C8 H8 0.9500
C8 C9 1.388(5)
C10 H10 0.9500
C10 C11 1.386(5)
C10 C9 1.391(5)
C11 H11 0.9500
C9 H9 0.9500
